data_4107426
loop_
_publ_author_name
'Farid Nouar'
'Jarrod F. Eubank'
'Till Bousquet'
'Lukasz Wojtas'
'Michael J. Zaworotko'
'Mohamed Eddaoudi'

_publ_section_title
;
 Supermolecular Building Blocks (SBBs) for the Design and Synthesis of
 Highly Porous Metal-Organic Frameworks
;
_journal_name_full 'Journal of the American Chemical Society'
_journal_page_first 1833
_journal_page_last 1835
_journal_paper_doi 10.1021/ja710123s
_journal_volume 130
_journal_year 2008
_chemical_formula_sum 'C4.5 H1.5 Cu N2.16667 O6.571667'
_chemical_formula_weight 254.60
_chemical_name_systematic
;
 ?
;
_space_group_IT_number 225
_symmetry_cell_setting cubic
_symmetry_space_group_name_Hall '-F 4 2 3'
_symmetry_space_group_name_H-M 'F m -3 m'
_atom_sites_solution_hydrogens geom
_atom_sites_solution_primary direct
_atom_sites_solution_secondary difmap
_audit_creation_method SHELXL-97
_cell_angle_alpha 90.00
_cell_angle_beta 90.00
_cell_angle_gamma 90.00
_cell_formula_units_Z 192
_cell_length_a 44.358(8)
_cell_length_b 44.358(8)
_cell_length_c 44.358(8)
_cell_measurement_temperature 100(2)
_cell_volume 87280(3)
_computing_cell_refinement 'SAINT (Bruker, 2002)'
_computing_data_collection 'SMART (Bruker, 2002)'
_computing_data_reduction 'SAINT (Bruker, 2002)'
_computing_publication_material 'SHELXL-97 (Sheldrick, 1997)'
_computing_structure_refinement 'SHELXL-97 (Sheldrick, 1997)'
_computing_structure_solution 'SHELXS-97 (Sheldrick, 1990)'
_diffrn_ambient_temperature 100(2)
_diffrn_measured_fraction_theta_full 0.917
_diffrn_measured_fraction_theta_max 0.917
_diffrn_measurement_device_type 'BRUKER SMART 1K CCD'
_diffrn_measurement_method 'phi and omega scans'
_diffrn_radiation_monochromator graphite
_diffrn_radiation_source 'fine-focus sealed tube'
_diffrn_radiation_type MoK\a
_diffrn_radiation_wavelength 0.71073
_diffrn_reflns_av_R_equivalents 0.1309
_diffrn_reflns_av_sigmaI/netI 0.0864
_diffrn_reflns_limit_h_max 41
_diffrn_reflns_limit_h_min -41
_diffrn_reflns_limit_k_max 41
_diffrn_reflns_limit_k_min -41
_diffrn_reflns_limit_l_max 41
_diffrn_reflns_limit_l_min -41
_diffrn_reflns_number 9092
_diffrn_reflns_theta_full 19.23
_diffrn_reflns_theta_max 19.23
_diffrn_reflns_theta_min 2.05
_exptl_absorpt_coefficient_mu 1.207
_exptl_absorpt_correction_T_max 0.7942
_exptl_absorpt_correction_T_min 0.7942
_exptl_absorpt_correction_type multi-scan
_exptl_absorpt_process_details 'SADABS; (Sheldrick, 2003)'
_exptl_crystal_colour green
_exptl_crystal_density_diffrn 0.930
_exptl_crystal_description polyhedra
_exptl_crystal_F_000 24046
_exptl_crystal_size_max 0.20
_exptl_crystal_size_mid 0.20
_exptl_crystal_size_min 0.20
_refine_diff_density_max 0.754
_refine_diff_density_min -0.552
_refine_diff_density_rms 0.073
_refine_ls_extinction_method none
_refine_ls_goodness_of_fit_ref 1.084
_refine_ls_hydrogen_treatment constr
_refine_ls_matrix_type full
_refine_ls_number_parameters 197
_refine_ls_number_reflns 1702
_refine_ls_number_restraints 0
_refine_ls_restrained_S_all 1.084
_refine_ls_R_factor_all 0.1085
_refine_ls_R_factor_gt 0.0787
_refine_ls_shift/su_max 0.001
_refine_ls_shift/su_mean 0.000
_refine_ls_structure_factor_coef Fsqd
_refine_ls_weighting_details 'calc w=1/[\s^2^(Fo^2^)+(0.1026P)^2^+354.2041P] where P=(Fo^2^+2Fc^2^)/3'
_refine_ls_weighting_scheme calc
_refine_ls_wR_factor_gt 0.1781
_refine_ls_wR_factor_ref 0.1933
_reflns_number_gt 1265
_reflns_number_total 1702
_reflns_threshold_expression >2sigma(I)
_cod_data_source_file ja710123s-file002.cif
_cod_data_source_block fa1449s
_cod_original_cell_volume 87280(27)
_cod_original_formula_sum 'C4.50 H1.50 Cu N2.16667 O6.571667'
_cod_database_code 4107426

loop_
_symmetry_equiv_pos_as_xyz
'x, y, z'
'-x, -y, z'
'-x, y, -z'
'x, -y, -z'
'z, x, y'
'z, -x, -y'
'-z, -x, y'
'-z, x, -y'
'y, z, x'
'-y, z, -x'
'y, -z, -x'
'-y, -z, x'
'y, x, -z'
'-y, -x, -z'
'y, -x, z'
'-y, x, z'
'x, z, -y'
'-x, z, y'
'-x, -z, -y'
'x, -z, y'
'z, y, -x'
'z, -y, x'
'-z, y, x'
'-z, -y, -x'
'x, y+1/2, z+1/2'
'-x, -y+1/2, z+1/2'
'-x, y+1/2, -z+1/2'
'x, -y+1/2, -z+1/2'
'z, x+1/2, y+1/2'
'z, -x+1/2, -y+1/2'
'-z, -x+1/2, y+1/2'
'-z, x+1/2, -y+1/2'
'y, z+1/2, x+1/2'
'-y, z+1/2, -x+1/2'
'y, -z+1/2, -x+1/2'
'-y, -z+1/2, x+1/2'
'y, x+1/2, -z+1/2'
'-y, -x+1/2, -z+1/2'
'y, -x+1/2, z+1/2'
'-y, x+1/2, z+1/2'
'x, z+1/2, -y+1/2'
'-x, z+1/2, y+1/2'
'-x, -z+1/2, -y+1/2'
'x, -z+1/2, y+1/2'
'z, y+1/2, -x+1/2'
'z, -y+1/2, x+1/2'
'-z, y+1/2, x+1/2'
'-z, -y+1/2, -x+1/2'
'x+1/2, y, z+1/2'
'-x+1/2, -y, z+1/2'
'-x+1/2, y, -z+1/2'
'x+1/2, -y, -z+1/2'
'z+1/2, x, y+1/2'
'z+1/2, -x, -y+1/2'
'-z+1/2, -x, y+1/2'
'-z+1/2, x, -y+1/2'
'y+1/2, z, x+1/2'
'-y+1/2, z, -x+1/2'
'y+1/2, -z, -x+1/2'
'-y+1/2, -z, x+1/2'
'y+1/2, x, -z+1/2'
'-y+1/2, -x, -z+1/2'
'y+1/2, -x, z+1/2'
'-y+1/2, x, z+1/2'
'x+1/2, z, -y+1/2'
'-x+1/2, z, y+1/2'
'-x+1/2, -z, -y+1/2'
'x+1/2, -z, y+1/2'
'z+1/2, y, -x+1/2'
'z+1/2, -y, x+1/2'
'-z+1/2, y, x+1/2'
'-z+1/2, -y, -x+1/2'
'x+1/2, y+1/2, z'
'-x+1/2, -y+1/2, z'
'-x+1/2, y+1/2, -z'
'x+1/2, -y+1/2, -z'
'z+1/2, x+1/2, y'
'z+1/2, -x+1/2, -y'
'-z+1/2, -x+1/2, y'
'-z+1/2, x+1/2, -y'
'y+1/2, z+1/2, x'
'-y+1/2, z+1/2, -x'
'y+1/2, -z+1/2, -x'
'-y+1/2, -z+1/2, x'
'y+1/2, x+1/2, -z'
'-y+1/2, -x+1/2, -z'
'y+1/2, -x+1/2, z'
'-y+1/2, x+1/2, z'
'x+1/2, z+1/2, -y'
'-x+1/2, z+1/2, y'
'-x+1/2, -z+1/2, -y'
'x+1/2, -z+1/2, y'
'z+1/2, y+1/2, -x'
'z+1/2, -y+1/2, x'
'-z+1/2, y+1/2, x'
'-z+1/2, -y+1/2, -x'
'-x, -y, -z'
'x, y, -z'
'x, -y, z'
'-x, y, z'
'-z, -x, -y'
'-z, x, y'
'z, x, -y'
'z, -x, y'
'-y, -z, -x'
'y, -z, x'
'-y, z, x'
'y, z, -x'
'-y, -x, z'
'y, x, z'
'-y, x, -z'
'y, -x, -z'
'-x, -z, y'
'x, -z, -y'
'x, z, y'
'-x, z, -y'
'-z, -y, x'
'-z, y, -x'
'z, -y, -x'
'z, y, x'
'-x, -y+1/2, -z+1/2'
'x, y+1/2, -z+1/2'
'x, -y+1/2, z+1/2'
'-x, y+1/2, z+1/2'
'-z, -x+1/2, -y+1/2'
'-z, x+1/2, y+1/2'
'z, x+1/2, -y+1/2'
'z, -x+1/2, y+1/2'
'-y, -z+1/2, -x+1/2'
'y, -z+1/2, x+1/2'
'-y, z+1/2, x+1/2'
'y, z+1/2, -x+1/2'
'-y, -x+1/2, z+1/2'
'y, x+1/2, z+1/2'
'-y, x+1/2, -z+1/2'
'y, -x+1/2, -z+1/2'
'-x, -z+1/2, y+1/2'
'x, -z+1/2, -y+1/2'
'x, z+1/2, y+1/2'
'-x, z+1/2, -y+1/2'
'-z, -y+1/2, x+1/2'
'-z, y+1/2, -x+1/2'
'z, -y+1/2, -x+1/2'
'z, y+1/2, x+1/2'
'-x+1/2, -y, -z+1/2'
'x+1/2, y, -z+1/2'
'x+1/2, -y, z+1/2'
'-x+1/2, y, z+1/2'
'-z+1/2, -x, -y+1/2'
'-z+1/2, x, y+1/2'
'z+1/2, x, -y+1/2'
'z+1/2, -x, y+1/2'
'-y+1/2, -z, -x+1/2'
'y+1/2, -z, x+1/2'
'-y+1/2, z, x+1/2'
'y+1/2, z, -x+1/2'
'-y+1/2, -x, z+1/2'
'y+1/2, x, z+1/2'
'-y+1/2, x, -z+1/2'
'y+1/2, -x, -z+1/2'
'-x+1/2, -z, y+1/2'
'x+1/2, -z, -y+1/2'
'x+1/2, z, y+1/2'
'-x+1/2, z, -y+1/2'
'-z+1/2, -y, x+1/2'
'-z+1/2, y, -x+1/2'
'z+1/2, -y, -x+1/2'
'z+1/2, y, x+1/2'
'-x+1/2, -y+1/2, -z'
'x+1/2, y+1/2, -z'
'x+1/2, -y+1/2, z'
'-x+1/2, y+1/2, z'
'-z+1/2, -x+1/2, -y'
'-z+1/2, x+1/2, y'
'z+1/2, x+1/2, -y'
'z+1/2, -x+1/2, y'
'-y+1/2, -z+1/2, -x'
'y+1/2, -z+1/2, x'
'-y+1/2, z+1/2, x'
'y+1/2, z+1/2, -x'
'-y+1/2, -x+1/2, z'
'y+1/2, x+1/2, z'
'-y+1/2, x+1/2, -z'
'y+1/2, -x+1/2, -z'
'-x+1/2, -z+1/2, y'
'x+1/2, -z+1/2, -y'
'x+1/2, z+1/2, y'
'-x+1/2, z+1/2, -y'
'-z+1/2, -y+1/2, x'
'-z+1/2, y+1/2, -x'
'z+1/2, -y+1/2, -x'
'z+1/2, y+1/2, x'

loop_
_atom_site_label
_atom_site_type_symbol
_atom_site_fract_x
_atom_site_fract_y
_atom_site_fract_z
_atom_site_U_iso_or_equiv
_atom_site_adp_type
_atom_site_occupancy
_atom_site_symmetry_multiplicity
_atom_site_calc_flag
_atom_site_refinement_flags
Cu1 Cu 0.16894(3) 0.33106(3) 0.0000 0.0203(8) Uani 1 4 d S
Cu2 Cu 0.12661(3) 0.37339(3) 0.0000 0.0193(8) Uani 1 4 d S
Cu3 Cu 0.11602(10) 0.16931(9) 0.16931(9) 0.226(4) Uani 1 2 d S
O1 O 0.10815(14) 0.34819(15) 0.03115(13) 0.0340(18) Uani 1 1 d .
O2 O 0.14358(16) 0.31275(14) 0.03089(14) 0.0390(19) Uani 1 1 d .
C1 C 0.1190(2) 0.3238(3) 0.0405(2) 0.032(3) Uani 1 1 d .
C2 C 0.0789(2) 0.3224(3) 0.0789(2) 0.032(4) Uani 1 2 d S
H2 H 0.0710 0.3407 0.0710 0.038 Uiso 1 2 calc SR
C3 C 0.1036(2) 0.3090(2) 0.0657(2) 0.036(3) Uani 1 1 d .
C4 C 0.1142(2) 0.2817(3) 0.0754(2) 0.055(3) Uani 1 1 d .
H4 H 0.1302 0.2720 0.0651 0.066 Uiso 1 1 calc R
C5 C 0.1011(3) 0.2680(4) 0.1011(3) 0.073(6) Uani 1 2 d S
C6 C 0.1120(4) 0.2408(5) 0.1120(4) 0.095(8) Uani 1 2 d S
N1 N 0.1004(3) 0.2251(3) 0.1356(3) 0.159(8) Uani 1 1 d .
N2 N 0.1195(4) 0.2023(4) 0.1404(4) 0.203(11) Uani 1 1 d .
O11 O 0.2028(2) 0.2972(2) 0.0000 0.063(4) Uani 1 4 d S
O12 O 0.0929(2) 0.4071(2) 0.0000 0.084(6) Uani 1 4 d S
O13 O 0.1488(8) 0.1488(8) 0.1488(8) 0.26(3) Uani 1 6 d S
O14 O 0.0745(12) 0.1775(13) 0.1775(13) 0.14(2) Uiso 0.40 2 d SP
O15 O 0.0931(13) 0.1990(8) 0.1990(8) 0.159(18) Uiso 0.40 2 d SP
O16 O 0.0671(12) 0.1642(11) 0.1642(11) 0.133(17) Uiso 0.40 2 d SP
O17 O 0.0711(15) 0.1911(13) 0.1911(13) 0.071(19) Uiso 0.20 2 d SP
O21 O 0.0899(4) 0.5000 0.0000 0.057(6) Uiso 1 8 d S
O22 O 0.1409(12) 0.5000 0.0000 0.126(17) Uiso 0.64 8 d SP
O23 O 0.135(6) 0.228(5) 0.0000 0.19(9) Uiso 0.16 2 d SP
O24 O 0.1383(7) 0.1922(5) 0.1922(5) 0.085(11) Uiso 0.40 2 d SP
O25 O 0.2500 0.2500 0.0590(7) 0.085(9) Uiso 0.60 4 d SP
O26 O 0.2075(7) 0.2075(7) 0.0000 0.095(14) Uiso 0.40 4 d SP
O27 O 0.3325(18) 0.1675(18) 0.113(3) 0.08(4) Uiso 0.10 2 d SP
O28 O 0.1204(12) 0.3796(12) 0.1204(12) 0.11(3) Uiso 0.30 6 d SP
O29 O 0.149(3) 0.240(3) 0.0000 0.15(4) Uiso 0.20 2 d SP
N30 N 0.0624 0.4376 -0.0624 0.439 Uiso 1 6 d S
O30 O 0.0509 0.4146 -0.0509 0.451 Uiso 1 2 d S
O31 O 0.2023(13) 0.2394(13) 0.0000 0.075(17) Uiso 0.20 2 d SP
O32 O 0.2942(12) 0.2058(12) 0.0729(18) 0.11(2) Uiso 0.20 2 d SP
O33 O 0.2162(9) 0.2162(9) 0.0547(13) 0.19(2) Uiso 0.40 2 d SP
O34 O 0.0852(18) 0.4604(19) 0.0000 0.13(3) Uiso 0.20 2 d SP
O35 O 0.301(2) 0.199(2) 0.106(3) 0.22(5) Uiso 0.20 2 d SP
O36 O 0.150(2) 0.4891(17) -0.033(2) 0.10(3) Uiso 0.10 1 d P
O37 O 0.170(3) 0.5155(18) -0.0155(18) 0.23(7) Uiso 0.20 2 d SP
O38 O 0.070(2) 0.157(3) 0.070(2) 0.22(5) Uiso 0.20 2 d SP
O39 O -0.093(4) -0.093(4) 0.178(5) 0.20(9) Uiso 0.10 2 d SP
O40 O 0.147(3) 0.147(3) 0.0000 0.05(5) Uiso 0.08 4 d SP
O41 O 0.054(3) 0.231(4) 0.054(3) 0.28(7) Uiso 0.20 2 d SP
O42 O 0.2668(18) 0.2332(18) 0.037(3) 0.20(4) Uiso 0.20 2 d SP
O43 O 0.1001(19) 0.2079(18) -0.0375(18) 0.08(3) Uiso 0.10 1 d P
O44 O 0.3585(15) 0.1415(15) 0.127(2) 0.17(4) Uiso 0.20 2 d SP
O45 O 0.118(5) 0.231(5) 0.0000 0.25(9) Uiso 0.20 2 d SP
O46 O 0.262(5) 0.586(6) 0.0000 0.38(11) Uiso 0.20 2 d SP
O47 O 0.197(2) 0.548(2) 0.0000 0.17(4) Uiso 0.20 2 d SP
O50 O 0.062(2) 0.146(2) 0.146(2) 0.17(4) Uiso 0.20 2 d SP

loop_
_atom_site_aniso_label
_atom_site_aniso_U_11
_atom_site_aniso_U_22
_atom_site_aniso_U_33
_atom_site_aniso_U_23
_atom_site_aniso_U_13
_atom_site_aniso_U_12
Cu1 0.0225(10) 0.0225(10) 0.0159(14) 0.000 0.000 0.0108(10)
Cu2 0.0212(10) 0.0212(10) 0.0156(14) 0.000 0.000 0.0097(10)
Cu3 0.235(5) 0.222(4) 0.222(4) 0.198(4) 0.199(4) 0.199(4)
O1 0.040(5) 0.030(4) 0.032(4) 0.020(3) 0.005(3) 0.014(3)
O2 0.046(5) 0.035(4) 0.036(4) 0.014(3) 0.022(4) 0.020(4)
C1 0.036(7) 0.043(8) 0.017(6) 0.003(6) 0.001(6) -0.006(6)
C2 0.029(6) 0.036(9) 0.029(6) 0.012(5) 0.000(8) 0.012(5)
C3 0.043(7) 0.030(7) 0.034(7) 0.012(6) 0.011(5) 0.002(6)
C4 0.060(8) 0.057(9) 0.048(8) 0.028(7) 0.036(6) 0.017(6)
C5 0.092(9) 0.034(11) 0.092(9) 0.031(8) 0.027(12) 0.031(8)
C6 0.085(10) 0.116(18) 0.085(10) 0.076(11) 0.061(12) 0.076(11)
N1 0.175(14) 0.169(14) 0.132(12) 0.121(11) 0.115(10) 0.138(12)
N2 0.220(16) 0.189(15) 0.200(15) 0.175(13) 0.174(13) 0.190(14)
O11 0.058(7) 0.058(7) 0.074(12) 0.000 0.000 0.024(8)
O12 0.049(7) 0.049(7) 0.154(17) 0.000 0.000 0.045(8)
O13 0.26(3) 0.26(3) 0.26(3) 0.22(3) 0.22(3) 0.22(3)

loop_
_atom_type_symbol
_atom_type_description
_atom_type_scat_dispersion_real
_atom_type_scat_dispersion_imag
_atom_type_scat_source
C C 0.0033 0.0016 'International Tables Vol C Tables 4.2.6.8 and 6.1.1.4'
H H 0.0000 0.0000 'International Tables Vol C Tables 4.2.6.8 and 6.1.1.4'
N N 0.0061 0.0033 'International Tables Vol C Tables 4.2.6.8 and 6.1.1.4'
O O 0.0106 0.0060 'International Tables Vol C Tables 4.2.6.8 and 6.1.1.4'
Cu Cu 0.3201 1.2651 'International Tables Vol C Tables 4.2.6.8 and 6.1.1.4'

loop_
_geom_angle_atom_site_label_1
_geom_angle_atom_site_label_2
_geom_angle_atom_site_label_3
_geom_angle
_geom_angle_site_symmetry_1
_geom_angle_site_symmetry_3
O2 Cu1 O2 89.3(4) 98 .
O2 Cu1 O2 167.0(4) 98 181
O2 Cu1 O2 89.2(4) . 181
O2 Cu1 O2 89.2(4) 98 86
O2 Cu1 O2 167.0(4) . 86
O2 Cu1 O2 89.3(4) 181 86
O2 Cu1 O11 96.5(2) 98 .
O2 Cu1 O11 96.5(2) . .
O2 Cu1 O11 96.5(2) 181 .
O2 Cu1 O11 96.5(2) 86 .
O2 Cu1 Cu2 83.5(2) 98 .
O2 Cu1 Cu2 83.5(2) . .
O2 Cu1 Cu2 83.5(2) 181 .
O2 Cu1 Cu2 83.5(2) 86 .
O11 Cu1 Cu2 180.0(4) . .
O1 Cu2 O1 89.8(4) 98 .
O1 Cu2 O1 167.6(4) 98 181
O1 Cu2 O1 88.8(4) . 181
O1 Cu2 O1 88.8(4) 98 86
O1 Cu2 O1 167.6(4) . 86
O1 Cu2 O1 89.8(4) 181 86
O1 Cu2 O12 96.2(2) 98 .
O1 Cu2 O12 96.2(2) . .
O1 Cu2 O12 96.2(2) 181 .
O1 Cu2 O12 96.2(2) 86 .
O1 Cu2 Cu1 83.8(2) 98 .
O1 Cu2 Cu1 83.8(2) . .
O1 Cu2 Cu1 83.8(2) 181 .
O1 Cu2 Cu1 83.8(2) 86 .
O12 Cu2 Cu1 180.0(3) . .
O24 Cu3 O14 109(3) . .
O24 Cu3 O13 97(2) . .
O14 Cu3 O13 154(3) . .
O24 Cu3 N2 84.3(7) . 115
O14 Cu3 N2 93.4(4) . 115
O13 Cu3 N2 89.0(4) . 115
O24 Cu3 N2 84.3(7) . .
O14 Cu3 N2 93.4(4) . .
N2 Cu3 N2 168.2(14) 115 .
O24 Cu3 O15 63(2) . .
O14 Cu3 O15 46(2) . .
O13 Cu3 O15 160(2) . .
N2 Cu3 O15 88.9(4) 115 .
N2 Cu3 O15 88.9(4) . .
O24 Cu3 O16 133(2) . .
O14 Cu3 O16 24(2) . .
O13 Cu3 O16 130(2) . .
N2 Cu3 O16 95.1(5) 115 .
N2 Cu3 O16 95.1(5) . .
O15 Cu3 O16 70(2) . .
O24 Cu3 O17 90(2) . .
O14 Cu3 O17 19(2) . .
O13 Cu3 O17 173(3) . .
N2 Cu3 O17 91.7(3) 115 .
N2 Cu3 O17 91.7(3) . .
O15 Cu3 O17 27.0(17) . .
O16 Cu3 O17 43(3) . .
C1 O1 Cu2 124.5(6) . .
C1 O2 Cu1 124.8(6) . .
O1 C1 O2 123.4(8) . .
O1 C1 C3 117.5(10) . .
O2 C1 C3 118.9(10) . .
C3 C2 C3 119.3(12) 120 .
C3 C2 H2 120.4 120 .
C3 C2 H2 120.4 . .
C4 C3 C2 121.4(9) . .
C4 C3 C1 118.6(10) . .
C2 C3 C1 120.0(9) . .
C3 C4 C5 119.6(10) . .
C3 C4 H4 120.2 . .
C5 C4 H4 120.2 . .
C6 C5 C4 120.7(7) . .
C6 C5 C4 120.7(7) . 120
C4 C5 C4 118.4(14) . 120
N1 C6 N1 108.6(15) 120 .
N2 N1 C6 105.6(10) . .
N2 N2 N1 109.8(6) 120 .
N2 N2 Cu3 121.4(3) 120 .
N1 N2 Cu3 128.3(8) . .
Cu3 O13 Cu3 118.9(6) 5 .
Cu3 O13 Cu3 118.9(6) 5 9
Cu3 O13 Cu3 118.9(6) . 9
O17 O14 O16 148(10) . .
O16 O14 O15 170(8) . .
O17 O14 Cu3 116(8) . .
O16 O14 Cu3 96(6) . .
O15 O14 Cu3 74(3) . .
O17 O15 Cu3 92(5) . .
O14 O15 Cu3 60(3) . .
O14 O16 O50 170(10) . .
O50 O16 O17 174(7) . .
O14 O16 Cu3 60(5) . .
O50 O16 Cu3 110(6) . .
O17 O16 Cu3 76(3) . .
O14 O17 O15 107(9) . .
O15 O17 O16 123(7) . .
O14 O17 O33 165(9) . 5
O15 O17 O33 88(6) . 5
O16 O17 O33 149(5) . 5
O14 O17 Cu3 45(6) . .
O15 O17 Cu3 61(4) . .
O16 O17 Cu3 61(3) . .
O33 O17 Cu3 149(5) 5 .

loop_
_geom_bond_atom_site_label_1
_geom_bond_atom_site_label_2
_geom_bond_distance
_geom_bond_site_symmetry_2
Cu1 O2 1.950(6) 98
Cu1 O2 1.950(6) .
Cu1 O2 1.950(6) 181
Cu1 O2 1.950(6) 86
Cu1 O11 2.122(13) .
Cu1 Cu2 2.656(3) .
Cu2 O1 1.957(6) 98
Cu2 O1 1.957(6) .
Cu2 O1 1.957(6) 181
Cu2 O1 1.957(6) 86
Cu2 O12 2.112(12) .
Cu3 O24 1.74(3) .
Cu3 O14 1.91(5) .
Cu3 N2 1.954(11) 115
Cu3 N2 1.954(11) .
Cu3 O15 2.12(5) .
Cu3 O16 2.19(6) .
Cu3 O17 2.42(7) .
O1 C1 1.254(11) .
O2 C1 1.270(11) .
C1 C3 1.464(13) .
C2 C3 1.379(12) 120
C2 C3 1.379(12) .
C2 H2 0.9500 .
C3 C4 1.370(14) .
C4 C5 1.414(12) .
C4 H4 0.9500 .
C5 C6 1.39(2) .
C5 C4 1.414(12) 120
C6 N1 1.359(14) 120
C6 N1 1.359(14) .
N1 N2 1.334(13) .
N2 N2 1.31(2) 120
O14 O17 0.87(7) .
O14 O16 0.90(7) .
O14 O15 1.58(8) .
O15 O17 1.10(7) .
O16 O50 1.18(11) .
O16 O17 1.70(10) .
O17 O33 1.73(9) 5
O21 O34 1.77(8) 139_554
O21 O34 1.77(8) .
O21 O34 1.77(8) 99_565
O21 O34 1.77(8) 41
O22 O36 1.60(9) 139_554
O22 O36 1.60(9) 41
O22 O36 1.60(9) .
O22 O36 1.60(9) 44_554
O22 O36 1.60(9) 98
O22 O36 1.60(9) 4_565
O22 O36 1.60(9) 138
O22 O36 1.60(9) 99_565
O22 O37 1.60(13) .
O22 O37 1.60(13) 99_565
O22 O37 1.60(13) 98
O22 O37 1.60(13) 4_565
O23 O45 0.7(3) .
O23 O29 0.8(2) .
O25 O42 1.45(12) 74
O25 O42 1.45(12) .
O26 O31 1.44(6) .
O26 O31 1.44(6) 13
O27 O44 1.75(15) .
O28 O44 1.36(9) 74
O28 O44 1.36(9) 5
O28 O44 1.36(9) 35
O29 O45 1.4(2) .
O32 O35 1.54(13) .
O33 O17 1.73(9) 9
O36 O36 0.97(15) 99_565
O36 O37 1.19(11) 99_565
O36 O36 1.39(16) 139_554
O36 O37 1.66(9) .
O37 O36 1.19(11) 99_565
O37 O36 1.19(11) 44_554
O37 O37 1.37(16) 99_565
O37 O37 1.37(16) 98
O37 O36 1.66(9) 138
O38 O39 1.7(3) 10
O39 O38 1.7(3) 7
O44 O44 0.90(18) 58
O44 O44 0.90(18) 79
O44 O28 1.36(9) 74
O45 O46 1.5(2) 87_455
O46 O45 1.5(2) 183
